data_1526348
loop_
_publ_author_name
'Hong, Y.-S.'
'Han, C.-H.'
'Kim, K.'

_publ_section_title
;
 Structural characterization of new layered perovskites M La2 Ti2 Ta O10
 (M = Cs, Rb) and Na La2 Ti2 Ta O10 * x(H2 O) (x = 2, 0.9, 0)
;
_journal_name_full 'Journal of Solid State Chemistry'
_journal_page_first 290
_journal_page_last 298
_journal_volume 158
_journal_year 2001
_chemical_formula_sum 'H4 La2 Na O12 Ta Ti2'
_chemical_name_systematic 'Na La2 Ti2 Ta O10 (H2 O)2'
_space_group_IT_number 139
_symmetry_space_group_name_Hall '-I 4 2'
_symmetry_space_group_name_H-M 'I 4/m m m'
_cell_angle_alpha 90
_cell_angle_beta 90
_cell_angle_gamma 90
_cell_formula_units_Z 2
_cell_length_a 3.8399
_cell_length_b 3.8399
_cell_length_c 34.288
_cell_volume 505.571
_citation_journal_id_ASTM JSSCBI
_cod_data_source_file Hong_JSSCBI_2001_1549.cif
_cod_data_source_block H4La2Na1O12Ta1Ti2
_cod_original_cell_volume 505.5708
_cod_original_formula_sum 'H4 La2 Na1 O12 Ta1 Ti2'
_cod_database_code 1526348

loop_
_symmetry_equiv_pos_as_xyz
x,y,z
-y,x,z
-x,-y,z
y,-x,z
x,-y,-z
y,x,-z
-x,y,-z
-y,-x,-z
-x,-y,-z
y,-x,-z
x,y,-z
-y,x,-z
-x,y,z
-y,-x,z
x,-y,z
y,x,z
x+1/2,y+1/2,z+1/2
-y+1/2,x+1/2,z+1/2
-x+1/2,-y+1/2,z+1/2
y+1/2,-x+1/2,z+1/2
x+1/2,-y+1/2,-z+1/2
y+1/2,x+1/2,-z+1/2
-x+1/2,y+1/2,-z+1/2
-y+1/2,-x+1/2,-z+1/2
-x+1/2,-y+1/2,-z+1/2
y+1/2,-x+1/2,-z+1/2
x+1/2,y+1/2,-z+1/2
-y+1/2,x+1/2,-z+1/2
-x+1/2,y+1/2,z+1/2
-y+1/2,-x+1/2,z+1/2
x+1/2,-y+1/2,z+1/2
y+1/2,x+1/2,z+1/2

loop_
_atom_site_label
_atom_site_type_symbol
_atom_site_fract_x
_atom_site_fract_y
_atom_site_fract_z
_atom_site_occupancy
_atom_site_U_iso_or_equiv
O3 O-2 0 0.5 0.1139 1 0.0
O2 O-2 0 0 0.0546 1 0.0
Ti1 Ti+4 0 0 0 1 0.0
O4 O-2 0 0 0.1804 1 0.0
Ta1 Ta+5 0 0 0.12754 0.5 0.0
O1 O-2 0.088 0.5 0 0.5 0.0
Ti2 Ti+4 0 0 0.12754 0.5 0.0
La1 La+3 0 0 0.43642 1 0.0
O5 O-2 0 0 0.2734 0.99 0.0
Na1 Na+1 0 0.5 0.2845 0.25 0.0
